data_2017032
loop_
_publ_author_name
'Trilleras, Jorge'
'Quiroga, Jairo'
'Cobo, Justo'
'Hursthouse, Michael B.'
'Glidewell, Christopher'

_publ_section_title
;
 Four 7-aryl-substituted
 pyrido[2,3-<i>d</i>]pyrimidine-2,4(1<i>H</i>,3<i>H</i>)-diones:
 similar molecular structures but different crystal structures
;
_journal_coeditor_code FA3182
_journal_issue 4
_journal_name_full 'Acta Crystallographica Section C'
_journal_page_first o134
_journal_page_last o139
_journal_paper_doi 10.1107/S0108270109005514
_journal_volume 65
_journal_year 2009
_chemical_formula_iupac 'C21 H17 N3 O2'
_chemical_formula_moiety 'C21 H17 N3 O2'
_chemical_formula_sum 'C21 H17 N3 O2'
_chemical_formula_weight 343.38
_chemical_name_systematic
;
7-(biphenyl-4-yl)-1,3-dimethylpyrido[2,3-<i>d</i>]pyrimidine-
2,4(1<i>H</i>,3<i>H</i>)-dione
;
_space_group_IT_number 14
_symmetry_cell_setting monoclinic
_symmetry_space_group_name_Hall '-P 2ybc'
_symmetry_space_group_name_H-M 'P 1 21/c 1'
_atom_sites_solution_hydrogens geom
_atom_sites_solution_primary direct
_atom_sites_solution_secondary difmap
_cell_angle_alpha 90.00
_cell_angle_beta 97.782(8)
_cell_angle_gamma 90.00
_cell_formula_units_Z 4
_cell_length_a 7.2314(5)
_cell_length_b 17.5834(18)
_cell_length_c 12.4864(15)
_cell_measurement_reflns_used 3613
_cell_measurement_temperature 120(2)
_cell_measurement_theta_max 27.50
_cell_measurement_theta_min 3.07
_cell_volume 1573.1(3)
_computing_cell_refinement 'DIRAX/LSQ (Duisenberg <i>et al.</i>,  2000)'
_computing_data_collection 'COLLECT (Hooft, 1999)'
_computing_data_reduction 'EVALCCD (Duisenberg <i>et al.</i>,  2003)'
_computing_molecular_graphics 'PLATON (Spek, 2003)'
_computing_publication_material 'SHELXL97 (Sheldrick, 2008) and PRPKAPPA (Ferguson, 1999)'
_computing_structure_refinement 'SHELXL97 (Sheldrick, 2008)'
_computing_structure_solution 'SIR2004 (Burla <i>et al.</i>,  2005)'
_diffrn_ambient_temperature 120(2)
_diffrn_detector_area_resol_mean 9.091
_diffrn_measured_fraction_theta_full 0.999
_diffrn_measured_fraction_theta_max 0.999
_diffrn_measurement_device_type 'Bruker--Nonius KappaCCD'
_diffrn_measurement_method '\f & \w scans'
_diffrn_radiation_monochromator graphite
_diffrn_radiation_source 'Bruker-Nonius FR591 rotating anode'
_diffrn_radiation_type 'Mo K\a'
_diffrn_radiation_wavelength 0.71073
_diffrn_reflns_av_R_equivalents 0.0922
_diffrn_reflns_av_sigmaI/netI 0.0530
_diffrn_reflns_limit_h_max 9
_diffrn_reflns_limit_h_min -9
_diffrn_reflns_limit_k_max 22
_diffrn_reflns_limit_k_min -22
_diffrn_reflns_limit_l_max 16
_diffrn_reflns_limit_l_min -16
_diffrn_reflns_number 40144
_diffrn_reflns_theta_full 27.50
_diffrn_reflns_theta_max 27.50
_diffrn_reflns_theta_min 3.29
_diffrn_standards_decay_% 0
_diffrn_standards_number 0
_exptl_absorpt_coefficient_mu 0.096
_exptl_absorpt_correction_T_max 0.986
_exptl_absorpt_correction_T_min 0.947
_exptl_absorpt_correction_type multi-scan
_exptl_absorpt_process_details '(SADABS; Sheldrick, 2003)'
_exptl_crystal_colour yellow
_exptl_crystal_density_diffrn 1.450
_exptl_crystal_density_method 'not measured'
_exptl_crystal_description block
_exptl_crystal_F_000 720
_exptl_crystal_size_max 0.45
_exptl_crystal_size_mid 0.27
_exptl_crystal_size_min 0.15
_refine_diff_density_max 0.480
_refine_diff_density_min -0.336
_refine_ls_extinction_method none
_refine_ls_goodness_of_fit_ref 1.026
_refine_ls_hydrogen_treatment constr
_refine_ls_matrix_type full
_refine_ls_number_parameters 237
_refine_ls_number_reflns 3612
_refine_ls_number_restraints 0
_refine_ls_restrained_S_all 1.026
_refine_ls_R_factor_all 0.1569
_refine_ls_R_factor_gt 0.0727
_refine_ls_shift/su_max 0.001
_refine_ls_shift/su_mean 0.000
_refine_ls_structure_factor_coef Fsqd
_refine_ls_weighting_details 'w=1/[\s^2^(Fo^2^)+(0.1380P)^2^+0.2972P] where P=(Fo^2^+2Fc^2^)/3'
_refine_ls_weighting_scheme calc
_refine_ls_wR_factor_gt 0.1797
_refine_ls_wR_factor_ref 0.2436
_reflns_number_gt 1851
_reflns_number_total 3612
_reflns_threshold_expression I>2\s(I)
_cod_data_source_file fa3182.cif
_cod_data_source_block II
_cod_depositor_comments
;
The following automatic conversions were performed:
'_exptl_absorpt_correction_type' value 'Multi-scan' changed to
'multi-scan' according to
'/home/saulius/struct/CIF-dictionaries/cif_core.dic' dictionary named
'cif_core.dic' version 2.4.1 from 2010-06-29.

Automatic conversion script
Id: cif_fix_enum 1527 2010-12-29 10:47:43Z saulius 

The following automatic conversions were performed:

'_exptl_absorpt_correction_type' value 'Multi-scan' changed to
'multi-scan' according to
/home/saulius/struct/CIF-dictionaries/cif_core.dic dictionary named
'cif_core.dic' version 2.4.1 from 2010-06-29.

Automatic conversion script
Id: cif_fix_values 1715 2011-07-08 13:25:40Z adriana 
;
_cod_original_sg_symbol_H-M 'P 21/c'
_cod_database_code 2017032
_cod_database_fobs_code 2017032

loop_
_symmetry_equiv_pos_as_xyz
'x, y, z'
'-x, y+1/2, -z+1/2'
'-x, -y, -z'
'x, -y-1/2, z-1/2'

loop_
_atom_site_type_symbol
_atom_site_label
_atom_site_fract_x
_atom_site_fract_y
_atom_site_fract_z
_atom_site_U_iso_or_equiv
_atom_site_adp_type
_atom_site_calc_flag
_atom_site_refinement_flags
_atom_site_occupancy
_atom_site_disorder_assembly
_atom_site_disorder_group
N N1 0.3564(3) 0.34566(13) 0.64534(19) 0.0311(6) Uani d . 1 . .
C C2 0.3717(4) 0.26808(16) 0.6605(2) 0.0333(7) Uani d . 1 . .
N N3 0.2991(3) 0.22236(13) 0.57325(19) 0.0327(6) Uani d . 1 . .
C C4 0.2240(4) 0.24889(16) 0.4732(2) 0.0338(7) Uani d . 1 . .
C C4A 0.2229(4) 0.33099(15) 0.4611(2) 0.0297(7) Uani d . 1 . .
C C5 0.1674(4) 0.36487(17) 0.3632(3) 0.0381(8) Uani d . 1 . .
H H5 0.1293 0.3348 0.3009 0.046 Uiso calc R 1 . .
C C6 0.1674(4) 0.44308(16) 0.3561(2) 0.0361(7) Uani d . 1 . .
H H6 0.1311 0.4674 0.2886 0.043 Uiso calc R 1 . .
C C7 0.2206(4) 0.48579(16) 0.4482(2) 0.0314(7) Uani d . 1 . .
N N8 0.2802(3) 0.45337(13) 0.54326(19) 0.0327(6) Uani d . 1 . .
C C8A 0.2842(3) 0.37789(15) 0.5478(2) 0.0290(7) Uani d . 1 . .
C C11 0.4261(4) 0.39266(17) 0.7378(2) 0.0408(8) Uani d . 1 . .
H H11A 0.3714 0.3755 0.8013 0.061 Uiso calc R 1 . .
H H11B 0.3915 0.4458 0.7222 0.061 Uiso calc R 1 . .
H H11C 0.5623 0.3883 0.7521 0.061 Uiso calc R 1 . .
O O2 0.4440(3) 0.24105(11) 0.74449(17) 0.0406(6) Uani d . 1 . .
C C31 0.3064(4) 0.14025(16) 0.5885(3) 0.0396(8) Uani d . 1 . .
H H31A 0.1801 0.1192 0.5734 0.059 Uiso calc R 1 . .
H H32B 0.3587 0.1286 0.6633 0.059 Uiso calc R 1 . .
H H33C 0.3853 0.1177 0.5390 0.059 Uiso calc R 1 . .
O O4 0.1638(3) 0.20493(11) 0.40182(17) 0.0417(6) Uani d . 1 . .
C C71 0.2139(3) 0.57038(16) 0.4453(2) 0.0296(7) Uani d . 1 . .
C C72 0.1204(4) 0.60843(15) 0.3571(2) 0.0346(7) Uani d . 1 . .
H H72 0.0560 0.5804 0.2985 0.041 Uiso calc R 1 . .
C C73 0.1205(4) 0.68687(16) 0.3538(2) 0.0342(7) Uani d . 1 . .
H H73 0.0569 0.7121 0.2922 0.041 Uiso calc R 1 . .
C C74 0.2115(4) 0.72988(16) 0.4384(2) 0.0316(7) Uani d . 1 . .
C C75 0.3013(4) 0.69129(16) 0.5274(2) 0.0342(7) Uani d . 1 . .
H H75 0.3628 0.7192 0.5869 0.041 Uiso calc R 1 . .
C C76 0.3025(4) 0.61227(16) 0.5308(2) 0.0326(7) Uani d . 1 . .
H H76 0.3650 0.5869 0.5925 0.039 Uiso calc R 1 . .
C C81 0.2134(4) 0.81360(16) 0.4331(2) 0.0313(7) Uani d . 1 . .
C C82 0.2154(4) 0.85040(16) 0.3347(2) 0.0349(7) Uani d . 1 . .
H H82 0.2156 0.8213 0.2707 0.042 Uiso calc R 1 . .
C C83 0.2170(4) 0.92868(17) 0.3291(3) 0.0403(8) Uani d . 1 . .
H H83 0.2168 0.9531 0.2612 0.048 Uiso calc R 1 . .
C C84 0.2188(4) 0.97151(17) 0.4210(3) 0.0428(8) Uani d . 1 . .
H H84 0.2207 1.0255 0.4169 0.051 Uiso calc R 1 . .
C C85 0.2180(4) 0.93597(17) 0.5196(3) 0.0417(8) Uani d . 1 . .
H H85 0.2189 0.9654 0.5835 0.050 Uiso calc R 1 . .
C C86 0.2159(4) 0.85778(16) 0.5248(2) 0.0352(7) Uani d . 1 . .
H H86 0.2161 0.8337 0.5929 0.042 Uiso calc R 1 . .

loop_
_atom_site_aniso_label
_atom_site_aniso_U_11
_atom_site_aniso_U_22
_atom_site_aniso_U_33
_atom_site_aniso_U_12
_atom_site_aniso_U_13
_atom_site_aniso_U_23
N1 0.0337(13) 0.0273(13) 0.0326(14) 0.0034(10) 0.0059(11) -0.0022(10)
C2 0.0306(16) 0.0302(17) 0.0399(18) 0.0024(12) 0.0086(14) -0.0009(14)
N3 0.0336(13) 0.0261(13) 0.0389(15) 0.0013(10) 0.0062(11) -0.0007(11)
C4 0.0307(15) 0.0320(17) 0.0399(18) -0.0028(12) 0.0099(13) 0.0007(14)
C4A 0.0259(14) 0.0281(16) 0.0354(17) 0.0000(11) 0.0049(12) -0.0005(12)
C5 0.0356(16) 0.0392(18) 0.0388(19) -0.0012(13) 0.0022(14) -0.0026(14)
C6 0.0418(17) 0.0320(17) 0.0336(17) -0.0015(13) 0.0013(14) -0.0001(13)
C7 0.0282(15) 0.0306(17) 0.0360(17) -0.0014(11) 0.0060(13) -0.0010(13)
N8 0.0288(13) 0.0319(14) 0.0372(15) 0.0013(10) 0.0042(11) 0.0026(11)
C8A 0.0266(14) 0.0261(15) 0.0348(17) 0.0015(11) 0.0059(13) 0.0008(12)
C11 0.0494(18) 0.0319(17) 0.0392(18) 0.0016(14) -0.0005(15) -0.0070(13)
O2 0.0463(13) 0.0354(12) 0.0390(13) 0.0064(9) 0.0019(10) 0.0044(10)
C31 0.0409(17) 0.0275(17) 0.051(2) 0.0035(13) 0.0092(15) 0.0019(14)
O4 0.0429(12) 0.0354(12) 0.0463(14) -0.0044(9) 0.0041(10) -0.0058(10)
C71 0.0258(14) 0.0283(16) 0.0350(17) -0.0008(11) 0.0052(12) 0.0021(12)
C72 0.0347(16) 0.0300(16) 0.0386(18) -0.0017(12) 0.0036(13) -0.0035(13)
C73 0.0307(15) 0.0330(16) 0.0382(18) 0.0031(12) 0.0024(13) 0.0036(13)
C74 0.0270(14) 0.0272(16) 0.0410(18) -0.0003(11) 0.0063(13) -0.0013(13)
C75 0.0317(16) 0.0341(18) 0.0374(18) -0.0035(12) 0.0064(13) -0.0008(13)
C76 0.0280(15) 0.0331(17) 0.0359(17) 0.0011(12) 0.0012(13) 0.0027(13)
C81 0.0267(15) 0.0300(16) 0.0372(18) -0.0006(11) 0.0046(13) -0.0013(13)
C82 0.0321(16) 0.0312(16) 0.0401(18) 0.0009(12) 0.0010(13) -0.0024(13)
C83 0.0395(17) 0.0363(18) 0.0440(19) -0.0003(13) 0.0020(14) 0.0011(14)
C84 0.0478(19) 0.0269(16) 0.053(2) -0.0016(14) 0.0032(15) 0.0021(15)
C85 0.0478(19) 0.0349(18) 0.0422(19) -0.0013(14) 0.0056(15) -0.0076(14)
C86 0.0340(16) 0.0334(17) 0.0378(18) -0.0037(13) 0.0038(13) 0.0039(13)

loop_
_atom_type_symbol
_atom_type_description
_atom_type_scat_dispersion_real
_atom_type_scat_dispersion_imag
_atom_type_scat_source
C C 0.0033 0.0016 'International Tables Vol C Tables 4.2.6.8 and 6.1.1.4'
H H 0.0000 0.0000 'International Tables Vol C Tables 4.2.6.8 and 6.1.1.4'
N N 0.0061 0.0033 'International Tables Vol C Tables 4.2.6.8 and 6.1.1.4'
O O 0.0106 0.0060 'International Tables Vol C Tables 4.2.6.8 and 6.1.1.4'

loop_
_geom_angle_atom_site_label_1
_geom_angle_atom_site_label_2
_geom_angle_atom_site_label_3
_geom_angle_site_symmetry_1
_geom_angle_site_symmetry_3
_geom_angle
_geom_angle_publ_flag
C2 N1 C8A . . 122.8(2) ?
C2 N1 C11 . . 116.1(2) ?
C8A N1 C11 . . 121.1(2) ?
O2 C2 N1 . . 121.8(3) ?
O2 C2 N3 . . 121.6(3) ?
N1 C2 N3 . . 116.5(3) ?
C4 N3 C2 . . 125.0(2) ?
C4 N3 C31 . . 117.3(2) ?
C2 N3 C31 . . 117.7(2) ?
O4 C4 N3 . . 120.6(3) ?
O4 C4 C4A . . 124.0(3) ?
N3 C4 C4A . . 115.4(3) ?
C5 C4A C8A . . 117.6(3) ?
C5 C4A C4 . . 121.5(3) ?
C8A C4A C4 . . 120.9(3) ?
C4A C5 C6 . . 119.3(3) ?
C4A C5 H5 . . 120.4 ?
C6 C5 H5 . . 120.4 ?
C5 C6 C7 . . 119.4(3) ?
C5 C6 H6 . . 120.3 ?
C7 C6 H6 . . 120.3 ?
N8 C7 C6 . . 121.8(3) ?
N8 C7 C71 . . 117.0(3) ?
C6 C7 C71 . . 121.2(3) ?
C8A N8 C7 . . 117.9(3) ?
N8 C8A N1 . . 116.9(2) ?
N8 C8A C4A . . 123.9(3) ?
N1 C8A C4A . . 119.2(2) ?
N1 C11 H11A . . 109.5 ?
N1 C11 H11B . . 109.5 ?
H11A C11 H11B . . 109.5 ?
N1 C11 H11C . . 109.5 ?
H11A C11 H11C . . 109.5 ?
H11B C11 H11C . . 109.5 ?
N3 C31 H31A . . 109.5 ?
N3 C31 H32B . . 109.5 ?
H31A C31 H32B . . 109.5 ?
N3 C31 H33C . . 109.5 ?
H31A C31 H33C . . 109.5 ?
H32B C31 H33C . . 109.5 ?
C76 C71 C72 . . 118.9(3) ?
C76 C71 C7 . . 120.3(3) ?
C72 C71 C7 . . 120.8(3) ?
C73 C72 C71 . . 120.3(3) ?
C73 C72 H72 . . 119.8 ?
C71 C72 H72 . . 119.8 ?
C72 C73 C74 . . 121.5(3) ?
C72 C73 H73 . . 119.2 ?
C74 C73 H73 . . 119.2 ?
C75 C74 C73 . . 117.7(3) ?
C75 C74 C81 . . 121.2(3) ?
C73 C74 C81 . . 121.0(3) ?
C74 C75 C76 . . 121.0(3) ?
C74 C75 H75 . . 119.5 ?
C76 C75 H75 . . 119.5 ?
C71 C76 C75 . . 120.6(3) ?
C71 C76 H76 . . 119.7 ?
C75 C76 H76 . . 119.7 ?
C86 C81 C82 . . 118.0(3) ?
C86 C81 C74 . . 121.6(3) ?
C82 C81 C74 . . 120.4(3) ?
C83 C82 C81 . . 120.7(3) ?
C83 C82 H82 . . 119.6 ?
C81 C82 H82 . . 119.6 ?
C84 C83 C82 . . 120.3(3) ?
C84 C83 H83 . . 119.8 ?
C82 C83 H83 . . 119.8 ?
C83 C84 C85 . . 119.8(3) ?
C83 C84 H84 . . 120.1 ?
C85 C84 H84 . . 120.1 ?
C86 C85 C84 . . 119.7(3) ?
C86 C85 H85 . . 120.2 ?
C84 C85 H85 . . 120.2 ?
C85 C86 C81 . . 121.4(3) ?
C85 C86 H86 . . 119.3 ?
C81 C86 H86 . . 119.3 ?

loop_
_geom_bond_atom_site_label_1
_geom_bond_atom_site_label_2
_geom_bond_site_symmetry_2
_geom_bond_distance
_geom_bond_publ_flag
N1 C2 . 1.380(4) ?
N1 C8A . 1.380(3) ?
N1 C11 . 1.453(4) ?
C2 O2 . 1.204(3) ?
C2 N3 . 1.398(4) ?
N3 C4 . 1.375(4) ?
N3 C31 . 1.456(4) ?
C4 O4 . 1.215(3) ?
C4 C4A . 1.451(4) ?
C4A C5 . 1.370(4) ?
C4A C8A . 1.386(4) ?
C5 C6 . 1.378(4) ?
C5 H5 . 0.9500 ?
C6 C7 . 1.384(4) ?
C6 H6 . 0.9500 ?
C7 N8 . 1.335(3) ?
C7 C71 . 1.488(4) ?
N8 C8A . 1.328(3) ?
C11 H11A . 0.9800 ?
C11 H11B . 0.9800 ?
C11 H11C . 0.9800 ?
C31 H31A . 0.9800 ?
C31 H32B . 0.9800 ?
C31 H33C . 0.9800 ?
C71 C76 . 1.381(4) ?
C71 C72 . 1.385(4) ?
C72 C73 . 1.380(4) ?
C72 H72 . 0.9500 ?
C73 C74 . 1.391(4) ?
C73 H73 . 0.9500 ?
C74 C75 . 1.386(4) ?
C74 C81 . 1.474(4) ?
C75 C76 . 1.390(4) ?
C75 H75 . 0.9500 ?
C76 H76 . 0.9500 ?
C81 C86 . 1.382(4) ?
C81 C82 . 1.390(4) ?
C82 C83 . 1.378(4) ?
C82 H82 . 0.9500 ?
C83 C84 . 1.371(4) ?
C83 H83 . 0.9500 ?
C84 C85 . 1.382(4) ?
C84 H84 . 0.9500 ?
C85 C86 . 1.377(4) ?
C85 H85 . 0.9500 ?
C86 H86 . 0.9500 ?

loop_
_geom_hbond_atom_site_label_D
_geom_hbond_atom_site_label_H
_geom_hbond_atom_site_label_A
_geom_hbond_site_symmetry_A
_geom_hbond_distance_DH
_geom_hbond_distance_HA
_geom_hbond_distance_DA
_geom_hbond_angle_DHA
_geom_hbond_publ_flag
C75 H75 O2 2_656 0.95 2.39 3.294(3) 158 n
C76 H76 N8 . 0.95 2.48 2.805(4) 100 n

loop_
_geom_torsion_atom_site_label_1
_geom_torsion_atom_site_label_2
_geom_torsion_atom_site_label_3
_geom_torsion_atom_site_label_4
_geom_torsion_site_symmetry_1
_geom_torsion_site_symmetry_2
_geom_torsion_site_symmetry_3
_geom_torsion_site_symmetry_4
_geom_torsion
_geom_torsion_publ_flag
C8A N1 C2 O2 . . . . 176.0(2) ?
C11 N1 C2 O2 . . . . -2.3(4) ?
C8A N1 C2 N3 . . . . -3.8(4) ?
C11 N1 C2 N3 . . . . 177.9(2) ?
O2 C2 N3 C4 . . . . -176.2(3) ?
N1 C2 N3 C4 . . . . 3.6(4) ?
O2 C2 N3 C31 . . . . 2.6(4) ?
N1 C2 N3 C31 . . . . -177.5(2) ?
C2 N3 C4 O4 . . . . -179.9(2) ?
C31 N3 C4 O4 . . . . 1.2(4) ?
C2 N3 C4 C4A . . . . 0.0(4) ?
C31 N3 C4 C4A . . . . -178.9(2) ?
O4 C4 C4A C5 . . . . -5.9(4) ?
N3 C4 C4A C5 . . . . 174.2(2) ?
O4 C4 C4A C8A . . . . 176.3(3) ?
N3 C4 C4A C8A . . . . -3.6(4) ?
C8A C4A C5 C6 . . . . -2.6(4) ?
C4 C4A C5 C6 . . . . 179.5(2) ?
C4A C5 C6 C7 . . . . -1.0(4) ?
C5 C6 C7 N8 . . . . 3.0(4) ?
C5 C6 C7 C71 . . . . -177.0(2) ?
C6 C7 N8 C8A . . . . -1.1(4) ?
C71 C7 N8 C8A . . . . 178.9(2) ?
C7 N8 C8A N1 . . . . 176.3(2) ?
C7 N8 C8A C4A . . . . -2.8(4) ?
C2 N1 C8A N8 . . . . -178.8(2) ?
C11 N1 C8A N8 . . . . -0.6(4) ?
C2 N1 C8A C4A . . . . 0.4(4) ?
C11 N1 C8A C4A . . . . 178.6(3) ?
C5 C4A C8A N8 . . . . 4.8(4) ?
C4 C4A C8A N8 . . . . -177.3(2) ?
C5 C4A C8A N1 . . . . -174.4(2) ?
C4 C4A C8A N1 . . . . 3.5(4) ?
N8 C7 C71 C76 . . . . 13.5(4) ?
C6 C7 C71 C76 . . . . -166.5(3) ?
N8 C7 C71 C72 . . . . -167.1(2) ?
C6 C7 C71 C72 . . . . 12.9(4) ?
C76 C71 C72 C73 . . . . 1.7(4) ?
C7 C71 C72 C73 . . . . -177.8(2) ?
C71 C72 C73 C74 . . . . -0.7(4) ?
C72 C73 C74 C75 . . . . -0.7(4) ?
C72 C73 C74 C81 . . . . 178.9(2) ?
C73 C74 C75 C76 . . . . 1.1(4) ?
C81 C74 C75 C76 . . . . -178.5(2) ?
C72 C71 C76 C75 . . . . -1.3(4) ?
C7 C71 C76 C75 . . . . 178.2(2) ?
C74 C75 C76 C71 . . . . -0.1(4) ?
C75 C74 C81 C86 . . . . -32.7(4) ?
C73 C74 C81 C86 . . . . 147.7(3) ?
C75 C74 C81 C82 . . . . 146.4(3) ?
C73 C74 C81 C82 . . . . -33.2(4) ?
C86 C81 C82 C83 . . . . -0.9(4) ?
C74 C81 C82 C83 . . . . 179.9(2) ?
C81 C82 C83 C84 . . . . 0.8(4) ?
C82 C83 C84 C85 . . . . -0.4(4) ?
C83 C84 C85 C86 . . . . 0.2(4) ?
C84 C85 C86 C81 . . . . -0.4(4) ?
C82 C81 C86 C85 . . . . 0.7(4) ?
C74 C81 C86 C85 . . . . 179.9(3) ?

loop_
_cod_related_entry_id
_cod_related_entry_database
_cod_related_entry_code
1 ChemSpider 30654150
